data_4325407
loop_
_publ_author_name
'Salvador Eslava'
'Benjamin P. R. Goodwill'
'Mary McPartlin'
'Dominic S. Wright'

_publ_contact_author_address
;
 University of Cambridge
 Department of Chemistry   
 Lensfield Road
 Cambridge
 CB2 1EW
 England   
;
_publ_contact_author_email se296@cam.ac.uk
_publ_contact_author_name 'S. Eslava'
_publ_section_title
;
 Extending the Family of Titanium Heterometallic-oxo-alkoxy Cages
;
_journal_name_full 'Inorganic Chemistry'
_journal_page_first 5655
_journal_page_last 5662
_journal_paper_doi 10.1021/ic200350j
_journal_volume 50
_journal_year 2011
_chemical_formula_moiety 'C30 H75 Cl O16 Zn Zr4'
_chemical_formula_sum 'C30 H75 Cl O16 Zn Zr4'
_chemical_formula_weight 1157.60
_chemical_name_systematic
; 
 ? 
;
_space_group_IT_number 14
_symmetry_cell_setting monoclinic
_symmetry_space_group_name_Hall '-P 2yn'
_symmetry_space_group_name_H-M 'P 1 21/n 1'
_atom_sites_solution_hydrogens geom
_atom_sites_solution_primary direct
_atom_sites_solution_secondary difmap
_audit_creation_method SHELXL-97
_cell_angle_alpha 90.00
_cell_angle_beta 117.790(1)
_cell_angle_gamma 90.00
_cell_formula_units_Z 4
_cell_length_a 22.1264(3)
_cell_length_b 11.2806(2)
_cell_length_c 22.5715(4)
_cell_measurement_reflns_used 64539
_cell_measurement_temperature 180(2)
_cell_measurement_theta_max 25.03
_cell_measurement_theta_min 1.02
_cell_volume 4984.03(15)
_computing_cell_refinement 'HKL Scalepack (Otwinowski & Minor 1997)'
_computing_data_collection 'Collect (Nonius B.V. 1998)'
_computing_data_reduction
;
 HKL Denzo and Scalepack (Otwinowski & Minor 1997)
;
_computing_publication_material 'SHELXL-97 (Sheldrick 1997)'
_computing_structure_refinement 'SHELXL-97 (Sheldrick 1997)'
_computing_structure_solution 'SIR-92 (Altomare et al. 1994)'
_diffrn_ambient_temperature 180(2)
_diffrn_measured_fraction_theta_full 0.985
_diffrn_measured_fraction_theta_max 0.985
_diffrn_measurement_device_type 'Nonius Kappa CCD'
_diffrn_measurement_method 'Thin slice \w and \f scans'
_diffrn_radiation_source 'fine-focus sealed tube'
_diffrn_radiation_type MoK\a
_diffrn_radiation_wavelength 0.71073
_diffrn_reflns_av_R_equivalents 0.0651
_diffrn_reflns_av_sigmaI/netI 0.0483
_diffrn_reflns_limit_h_max 25
_diffrn_reflns_limit_h_min -26
_diffrn_reflns_limit_k_max 13
_diffrn_reflns_limit_k_min -13
_diffrn_reflns_limit_l_max 27
_diffrn_reflns_limit_l_min -27
_diffrn_reflns_number 34097
_diffrn_reflns_theta_full 25.33
_diffrn_reflns_theta_max 25.33
_diffrn_reflns_theta_min 3.55
_exptl_absorpt_coefficient_mu 1.391
_exptl_absorpt_correction_T_max 0.752
_exptl_absorpt_correction_T_min 0.581
_exptl_absorpt_correction_type multi-scan
_exptl_absorpt_process_details
;
multi-scan from symmetry-related measurements 
 Sortav (Blessing 1995)
;
_exptl_crystal_colour colourless
_exptl_crystal_density_diffrn 1.543
_exptl_crystal_description block
_exptl_crystal_F_000 2360
_exptl_crystal_size_max 0.35
_exptl_crystal_size_mid 0.23
_exptl_crystal_size_min 0.12
_refine_diff_density_max 2.608
_refine_diff_density_min -1.607
_refine_diff_density_rms 0.256
_refine_ls_extinction_method none
_refine_ls_goodness_of_fit_ref 3.555
_refine_ls_hydrogen_treatment constr
_refine_ls_matrix_type full
_refine_ls_number_parameters 196
_refine_ls_number_reflns 8966
_refine_ls_number_restraints 45
_refine_ls_restrained_S_all 3.552
_refine_ls_R_factor_all 0.1718
_refine_ls_R_factor_gt 0.1567
_refine_ls_shift/su_max 0.004
_refine_ls_shift/su_mean 0.000
_refine_ls_structure_factor_coef Fsqd
_refine_ls_weighting_details 'calc w=1/[\s^2^(Fo^2^)+(0.1000P)^2^+0.0000P] where P=(Fo^2^+2Fc^2^)/3'
_refine_ls_weighting_scheme calc
_refine_ls_wR_factor_gt 0.4262
_refine_ls_wR_factor_ref 0.4418
_reflns_number_gt 7763
_reflns_number_total 8966
_reflns_threshold_expression >2sigma(I)
_cod_data_source_file ic200350j_si_001_6.cif
_cod_data_source_block 6
_cod_original_cell_volume 4984.03(14)
_cod_database_code 4325407

loop_
_symmetry_equiv_pos_as_xyz
'x, y, z'
'-x+1/2, y+1/2, -z+1/2'
'-x, -y, -z'
'x-1/2, -y-1/2, z-1/2'

loop_
_atom_site_label
_atom_site_type_symbol
_atom_site_fract_x
_atom_site_fract_y
_atom_site_fract_z
_atom_site_U_iso_or_equiv
_atom_site_adp_type
_atom_site_occupancy
_atom_site_symmetry_multiplicity
_atom_site_calc_flag
_atom_site_refinement_flags
Zn1 Zn 0.90944(10) -0.10770(14) 0.29895(10) 0.0582(6) Uani 1 1 d .
Zr1 Zr 0.90204(9) 0.00840(12) 0.14491(8) 0.0541(5) Uani 1 1 d .
Zr2 Zr 1.04813(9) 0.17884(13) 0.20046(9) 0.0578(5) Uani 1 1 d .
Zr3 Zr 1.07881(8) -0.02113(14) 0.32791(9) 0.0567(5) Uani 1 1 d .
Zr4 Zr 0.94875(8) 0.18499(11) 0.28567(8) 0.0520(5) Uani 1 1 d .
Cl1 Cl 0.8572(3) -0.2402(5) 0.3320(3) 0.0793(12) Uiso 1 1 d .
O1' O 0.9910(5) 0.0578(9) 0.2390(5) 0.047(2) Uiso 1 1 d .
O1 O 1.1568(6) -0.0416(11) 0.4152(6) 0.0683(8) Uiso 1 1 d D
C1 C 1.2109(10) -0.060(2) 0.4795(10) 0.1007(19) Uiso 1 1 d D
H1A H 1.2030 -0.0099 0.5112 0.121 Uiso 1 1 calc R
H1B H 1.2091 -0.1437 0.4920 0.121 Uiso 1 1 calc R
C1' C 1.2762(11) -0.038(4) 0.4891(18) 0.166(4) Uiso 1 1 d D
H1'A H 1.3084 -0.0419 0.5370 0.249 Uiso 1 1 calc R
H1'B H 1.2779 0.0415 0.4722 0.249 Uiso 1 1 calc R
H1'C H 1.2887 -0.0970 0.4649 0.249 Uiso 1 1 calc R
O2 O 0.8140(6) 0.0193(11) 0.0644(6) 0.0683(8) Uiso 1 1 d D
C2 C 0.7510(10) 0.035(2) 0.0071(11) 0.1007(19) Uiso 1 1 d D
H2A H 0.7573 0.0232 -0.0331 0.121 Uiso 1 1 calc R
H2B H 0.7352 0.1171 0.0062 0.121 Uiso 1 1 calc R
C2' C 0.6999(14) -0.045(4) 0.0042(19) 0.166(4) Uiso 1 1 d D
H2'A H 0.6562 -0.0025 -0.0128 0.249 Uiso 1 1 calc R
H2'B H 0.7128 -0.0752 0.0491 0.249 Uiso 1 1 calc R
H2'C H 0.6954 -0.1105 -0.0259 0.249 Uiso 1 1 calc R
O3 O 1.0843(6) 0.3230(10) 0.1826(6) 0.0683(8) Uiso 1 1 d D
C3 C 1.1264(12) 0.401(2) 0.1709(12) 0.1007(19) Uiso 1 1 d D
H3A H 1.1423 0.4615 0.2066 0.121 Uiso 1 1 calc R
H3B H 1.1673 0.3552 0.1771 0.121 Uiso 1 1 calc R
C3' C 1.102(2) 0.459(3) 0.1109(17) 0.166(4) Uiso 1 1 d D
H3'A H 1.1222 0.5389 0.1185 0.249 Uiso 1 1 calc R
H3'B H 1.0525 0.4651 0.0903 0.249 Uiso 1 1 calc R
H3'C H 1.1153 0.4153 0.0810 0.249 Uiso 1 1 calc R
O4 O 1.1019(6) -0.1417(11) 0.2814(6) 0.0683(8) Uiso 1 1 d D
C4 C 1.1306(11) -0.232(2) 0.2603(12) 0.1007(19) Uiso 1 1 d D
H4A H 1.1622 -0.1948 0.2460 0.121 Uiso 1 1 calc R
H4B H 1.1586 -0.2820 0.2998 0.121 Uiso 1 1 calc R
C4' C 1.088(2) -0.306(3) 0.2095(18) 0.166(4) Uiso 1 1 d D
H4'A H 1.0996 -0.3890 0.2236 0.249 Uiso 1 1 calc R
H4'B H 1.0933 -0.2916 0.1695 0.249 Uiso 1 1 calc R
H4'C H 1.0404 -0.2913 0.1993 0.249 Uiso 1 1 calc R
O5 O 1.0856(6) 0.0751(11) 0.1560(6) 0.0683(8) Uiso 1 1 d D
C5 C 1.1094(13) -0.003(2) 0.1253(14) 0.1007(19) Uiso 1 1 d D
H5A H 1.0740 -0.0103 0.0780 0.121 Uiso 1 1 calc R
H5B H 1.1131 -0.0818 0.1463 0.121 Uiso 1 1 calc R
C5' C 1.1708(17) 0.019(3) 0.125(2) 0.166(4) Uiso 1 1 d D
H5'A H 1.2029 -0.0454 0.1488 0.249 Uiso 1 1 calc R
H5'B H 1.1897 0.0941 0.1486 0.249 Uiso 1 1 calc R
H5'C H 1.1635 0.0241 0.0793 0.249 Uiso 1 1 calc R
O6 O 1.0108(6) -0.1324(11) 0.3425(6) 0.0683(8) Uiso 1 1 d D
C6 C 1.0343(13) -0.2363(19) 0.3794(11) 0.1007(19) Uiso 1 1 d D
H6A H 1.0771 -0.2610 0.3791 0.121 Uiso 1 1 calc R
H6B H 1.0001 -0.2997 0.3576 0.121 Uiso 1 1 calc R
C6' C 1.047(2) -0.224(3) 0.4475(13) 0.166(4) Uiso 1 1 d D
H6'A H 1.0396 -0.3006 0.4637 0.249 Uiso 1 1 calc R
H6'B H 1.0158 -0.1650 0.4499 0.249 Uiso 1 1 calc R
H6'C H 1.0943 -0.1987 0.4754 0.249 Uiso 1 1 calc R
O7 O 1.1232(6) 0.1224(11) 0.2963(6) 0.0683(8) Uiso 1 1 d D
C7 C 1.1934(10) 0.132(2) 0.3122(13) 0.1007(19) Uiso 1 1 d D
H7A H 1.2162 0.0547 0.3293 0.121 Uiso 1 1 calc R
H7B H 1.1967 0.1505 0.2709 0.121 Uiso 1 1 calc R
C7' C 1.2280(15) 0.221(3) 0.3606(18) 0.166(4) Uiso 1 1 d D
H7'A H 1.2767 0.2011 0.3851 0.249 Uiso 1 1 calc R
H7'B H 1.2089 0.2248 0.3920 0.249 Uiso 1 1 calc R
H7'C H 1.2222 0.2973 0.3382 0.249 Uiso 1 1 calc R
O8 O 0.9441(6) -0.1112(10) 0.1137(6) 0.0683(8) Uiso 1 1 d D
C8 C 0.9736(13) -0.181(2) 0.0835(13) 0.1007(19) Uiso 1 1 d D
H8A H 1.0175 -0.2118 0.1190 0.121 Uiso 1 1 calc R
H8B H 0.9841 -0.1297 0.0540 0.121 Uiso 1 1 calc R
C8' C 0.935(2) -0.277(3) 0.0456(19) 0.166(4) Uiso 1 1 d D
H8'A H 0.9637 -0.3479 0.0560 0.249 Uiso 1 1 calc R
H8'B H 0.9156 -0.2591 -0.0022 0.249 Uiso 1 1 calc R
H8'C H 0.8973 -0.2928 0.0564 0.249 Uiso 1 1 calc R
O9 O 0.9491(6) 0.1545(11) 0.1168(6) 0.0683(8) Uiso 1 1 d D
C9 C 0.9386(14) 0.178(2) 0.0519(11) 0.1007(19) Uiso 1 1 d D
H9A H 0.9072 0.1170 0.0214 0.121 Uiso 1 1 calc R
H9B H 0.9828 0.1694 0.0511 0.121 Uiso 1 1 calc R
C9' C 0.912(2) 0.291(3) 0.0269(16) 0.166(4) Uiso 1 1 d D
H9'A H 0.8888 0.2889 -0.0222 0.249 Uiso 1 1 calc R
H9'B H 0.9487 0.3490 0.0430 0.249 Uiso 1 1 calc R
H9'C H 0.8785 0.3125 0.0425 0.249 Uiso 1 1 calc R
O10 O 0.8761(6) -0.1094(10) 0.2003(6) 0.0683(8) Uiso 1 1 d D
C10 C 0.8398(12) -0.2165(17) 0.1717(13) 0.1007(19) Uiso 1 1 d D
H10A H 0.8033 -0.2258 0.1850 0.121 Uiso 1 1 calc R
H10B H 0.8175 -0.2093 0.1223 0.121 Uiso 1 1 calc R
C10' C 0.8804(19) -0.3200(19) 0.190(2) 0.166(4) Uiso 1 1 d D
H10C H 0.8510 -0.3898 0.1811 0.249 Uiso 1 1 calc R
H10D H 0.9126 -0.3168 0.2384 0.249 Uiso 1 1 calc R
H10E H 0.9059 -0.3251 0.1647 0.249 Uiso 1 1 calc R
O11 O 0.9183(6) 0.3201(10) 0.3151(6) 0.0683(8) Uiso 1 1 d D
C11 C 0.8998(13) 0.4249(19) 0.3346(14) 0.1007(19) Uiso 1 1 d D
H11A H 0.8858 0.4817 0.2970 0.121 Uiso 1 1 calc R
H11B H 0.9414 0.4577 0.3725 0.121 Uiso 1 1 calc R
C11' C 0.849(2) 0.423(3) 0.354(2) 0.166(4) Uiso 1 1 d D
H11C H 0.8193 0.4931 0.3356 0.249 Uiso 1 1 calc R
H11D H 0.8692 0.4241 0.4028 0.249 Uiso 1 1 calc R
H11E H 0.8210 0.3513 0.3365 0.249 Uiso 1 1 calc R
O12 O 0.8672(6) 0.1521(11) 0.1890(6) 0.0683(8) Uiso 1 1 d D
C12 C 0.8021(11) 0.201(2) 0.1674(13) 0.1007(19) Uiso 1 1 d D
H12A H 0.7682 0.1364 0.1491 0.121 Uiso 1 1 calc R
H12B H 0.7997 0.2329 0.2072 0.121 Uiso 1 1 calc R
C12' C 0.7822(17) 0.291(3) 0.1199(17) 0.166(4) Uiso 1 1 d D
H12C H 0.7340 0.3101 0.1047 0.249 Uiso 1 1 calc R
H12D H 0.7882 0.2640 0.0816 0.249 Uiso 1 1 calc R
H12E H 0.8103 0.3613 0.1397 0.249 Uiso 1 1 calc R
O13 O 1.0383(6) 0.1245(11) 0.3666(6) 0.0683(8) Uiso 1 1 d D
C13 C 1.0536(13) 0.139(2) 0.4349(10) 0.1007(19) Uiso 1 1 d D
H13A H 1.0102 0.1440 0.4374 0.121 Uiso 1 1 calc R
H13B H 1.0784 0.0678 0.4603 0.121 Uiso 1 1 calc R
C13' C 1.093(2) 0.240(3) 0.4658(15) 0.166(4) Uiso 1 1 d D
H13C H 1.1200 0.2255 0.5140 0.249 Uiso 1 1 calc R
H13D H 1.0630 0.3080 0.4582 0.249 Uiso 1 1 calc R
H13E H 1.1240 0.2561 0.4467 0.249 Uiso 1 1 calc R
O14 O 1.0004(6) 0.2942(11) 0.2461(6) 0.0683(8) Uiso 1 1 d D
C14 C 1.0027(13) 0.4186(17) 0.2459(12) 0.1007(19) Uiso 1 1 d D
H14A H 0.9591 0.4501 0.2417 0.121 Uiso 1 1 calc R
H14B H 1.0070 0.4452 0.2063 0.121 Uiso 1 1 calc R
C14' C 1.0577(19) 0.467(3) 0.3046(17) 0.166(4) Uiso 1 1 d D
H14C H 1.0394 0.5121 0.3297 0.249 Uiso 1 1 calc R
H14D H 1.0851 0.5190 0.2919 0.249 Uiso 1 1 calc R
H14E H 1.0864 0.4021 0.3327 0.249 Uiso 1 1 calc R
O15 O 0.8990(6) 0.0625(11) 0.3182(6) 0.0683(8) Uiso 1 1 d D
C15 C 0.8753(12) 0.073(2) 0.3663(11) 0.1007(19) Uiso 1 1 d D
H15A H 0.8974 0.0108 0.4006 0.121 Uiso 1 1 calc R
H15B H 0.8904 0.1508 0.3890 0.121 Uiso 1 1 calc R
C15' C 0.8042(14) 0.064(4) 0.3412(19) 0.166(4) Uiso 1 1 d D
H15C H 0.7935 -0.0071 0.3594 0.249 Uiso 1 1 calc R
H15D H 0.7822 0.0590 0.2922 0.249 Uiso 1 1 calc R
H15E H 0.7873 0.1343 0.3545 0.249 Uiso 1 1 calc R

loop_
_atom_site_aniso_label
_atom_site_aniso_U_11
_atom_site_aniso_U_22
_atom_site_aniso_U_33
_atom_site_aniso_U_23
_atom_site_aniso_U_13
_atom_site_aniso_U_12
Zn1 0.0692(12) 0.0406(9) 0.0810(13) 0.0028(8) 0.0487(11) -0.0014(7)
Zr1 0.0583(10) 0.0458(8) 0.0587(10) -0.0020(6) 0.0276(8) -0.0003(6)
Zr2 0.0674(10) 0.0523(9) 0.0696(11) 0.0000(6) 0.0452(9) -0.0068(6)
Zr3 0.0538(9) 0.0562(9) 0.0618(10) 0.0034(7) 0.0283(8) 0.0024(6)
Zr4 0.0659(10) 0.0375(7) 0.0670(10) -0.0023(6) 0.0431(8) -0.0018(6)

loop_
_atom_type_symbol
_atom_type_description
_atom_type_scat_dispersion_real
_atom_type_scat_dispersion_imag
_atom_type_scat_source
C C 0.0033 0.0016 'International Tables Vol C Tables 4.2.6.8 and 6.1.1.4'
H H 0.0000 0.0000 'International Tables Vol C Tables 4.2.6.8 and 6.1.1.4'
O O 0.0106 0.0060 'International Tables Vol C Tables 4.2.6.8 and 6.1.1.4'
Cl Cl 0.1484 0.1585 'International Tables Vol C Tables 4.2.6.8 and 6.1.1.4'
Zn Zn 0.2839 1.4301 'International Tables Vol C Tables 4.2.6.8 and 6.1.1.4'
Zr Zr -2.9673 0.5597 'International Tables Vol C Tables 4.2.6.8 and 6.1.1.4'

loop_
_geom_angle_atom_site_label_1
_geom_angle_atom_site_label_2
_geom_angle_atom_site_label_3
_geom_angle
O10 Zn1 O6 107.1(5)
O10 Zn1 O15 103.4(5)
O6 Zn1 O15 104.0(5)
O10 Zn1 Cl1 112.9(4)
O6 Zn1 Cl1 112.3(4)
O15 Zn1 Cl1 116.2(4)
O8 Zr1 O2 98.3(5)
O8 Zr1 O10 95.0(5)
O2 Zr1 O10 99.4(5)
O8 Zr1 O1' 99.3(5)
O2 Zr1 O1' 160.4(5)
O10 Zr1 O1' 87.4(4)
O8 Zr1 O9 92.6(5)
O2 Zr1 O9 95.0(5)
O10 Zr1 O9 162.6(5)
O1' Zr1 O9 75.8(4)
O8 Zr1 O12 172.9(5)
O2 Zr1 O12 88.1(5)
O10 Zr1 O12 86.9(4)
O1' Zr1 O12 73.9(4)
O9 Zr1 O12 83.8(5)
O8 Zr1 Zr2 89.6(4)
O2 Zr1 Zr2 131.4(4)
O10 Zr1 Zr2 127.7(3)
O1' Zr1 Zr2 40.6(3)
O9 Zr1 Zr2 36.6(3)
O12 Zr1 Zr2 83.8(3)
O8 Zr1 Zr4 137.7(4)
O2 Zr1 Zr4 123.9(4)
O10 Zr1 Zr4 82.2(3)
O1' Zr1 Zr4 38.6(3)
O9 Zr1 Zr4 81.6(3)
O12 Zr1 Zr4 35.8(3)
Zr2 Zr1 Zr4 61.31(4)
O3 Zr2 O5 94.7(5)
O3 Zr2 O7 105.2(5)
O5 Zr2 O7 91.4(5)
O3 Zr2 O9 106.1(5)
O5 Zr2 O9 88.6(5)
O7 Zr2 O9 148.7(5)
O3 Zr2 O14 86.3(5)
O5 Zr2 O14 177.0(5)
O7 Zr2 O14 91.1(4)
O9 Zr2 O14 88.4(4)
O3 Zr2 O1' 159.2(4)
O5 Zr2 O1' 106.1(4)
O7 Zr2 O1' 75.1(4)
O9 Zr2 O1' 74.9(4)
O14 Zr2 O1' 72.9(4)
O3 Zr2 Zr1 143.1(4)
O5 Zr2 Zr1 91.7(4)
O7 Zr2 Zr1 111.0(3)
O9 Zr2 Zr1 37.7(3)
O14 Zr2 Zr1 85.8(3)
O1' Zr2 Zr1 38.5(2)
O3 Zr2 Zr3 141.2(4)
O5 Zr2 Zr3 94.0(4)
O7 Zr2 Zr3 36.9(3)
O9 Zr2 Zr3 111.9(3)
O14 Zr2 Zr3 87.0(3)
O1' Zr2 Zr3 39.2(2)
Zr1 Zr2 Zr3 74.16(5)
O3 Zr2 Zr4 121.2(4)
O5 Zr2 Zr4 144.1(4)
O7 Zr2 Zr4 80.9(3)
O9 Zr2 Zr4 80.9(3)
O14 Zr2 Zr4 35.0(3)
O1' Zr2 Zr4 37.9(2)
Zr1 Zr2 Zr4 59.61(4)
Zr3 Zr2 Zr4 59.44(4)
O4 Zr3 O1 97.7(5)
O4 Zr3 O6 93.2(5)
O1 Zr3 O6 97.6(5)
O4 Zr3 O7 94.1(5)
O1 Zr3 O7 95.7(5)
O6 Zr3 O7 163.9(5)
O4 Zr3 O1' 97.6(4)
O1 Zr3 O1' 162.7(4)
O6 Zr3 O1' 89.6(4)
O7 Zr3 O1' 75.2(4)
O4 Zr3 O13 171.2(5)
O1 Zr3 O13 91.1(5)
O6 Zr3 O13 86.0(5)
O7 Zr3 O13 84.6(5)
O1' Zr3 O13 73.7(4)
O4 Zr3 Zr2 90.4(4)
O1 Zr3 Zr2 131.3(4)
O6 Zr3 Zr2 129.9(3)
O7 Zr3 Zr2 35.7(3)
O1' Zr3 Zr2 40.6(3)
O13 Zr3 Zr2 83.5(3)
O4 Zr3 Zr4 136.1(4)
O1 Zr3 Zr4 126.2(4)
O6 Zr3 Zr4 83.1(3)
O7 Zr3 Zr4 81.7(3)
O1' Zr3 Zr4 38.9(2)
O13 Zr3 Zr4 35.2(3)
Zr2 Zr3 Zr4 61.27(4)
O11 Zr4 O13 107.6(5)
O11 Zr4 O15 94.4(5)
O13 Zr4 O15 85.3(5)
O11 Zr4 O12 103.2(5)
O13 Zr4 O12 148.2(5)
O15 Zr4 O12 84.9(5)
O11 Zr4 O14 91.7(5)
O13 Zr4 O14 94.5(5)
O15 Zr4 O14 173.7(5)
O12 Zr4 O14 92.0(5)
O11 Zr4 O1' 166.9(4)
O13 Zr4 O1' 76.5(4)
O15 Zr4 O1' 98.4(4)
O12 Zr4 O1' 75.1(4)
O14 Zr4 O1' 75.5(4)
O11 Zr4 Zr3 145.3(4)
O13 Zr4 Zr3 38.1(3)
O15 Zr4 Zr3 88.0(3)
O12 Zr4 Zr3 111.4(3)
O14 Zr4 Zr3 88.0(3)
O1' Zr4 Zr3 38.8(2)
O11 Zr4 Zr1 140.7(4)
O13 Zr4 Zr1 111.7(3)
O15 Zr4 Zr1 87.8(3)
O12 Zr4 Zr1 37.8(3)
O14 Zr4 Zr1 86.4(3)
O1' Zr4 Zr1 37.8(2)
Zr3 Zr4 Zr1 73.86(4)
O11 Zr4 Zr2 128.0(4)
O13 Zr4 Zr2 83.8(3)
O15 Zr4 Zr2 137.5(3)
O12 Zr4 Zr2 83.3(3)
O14 Zr4 Zr2 36.4(3)
O1' Zr4 Zr2 39.2(3)
Zr3 Zr4 Zr2 59.30(4)
Zr1 Zr4 Zr2 59.08(4)
Zr1 O1' Zr3 141.7(5)
Zr1 O1' Zr4 103.7(4)
Zr3 O1' Zr4 102.3(4)
Zr1 O1' Zr2 100.9(4)
Zr3 O1' Zr2 100.2(4)
Zr4 O1' Zr2 102.9(4)
C1 O1 Zr3 176.8(13)
C1' C1 O1 117.5(19)
C1' C1 H1A 107.9
O1 C1 H1A 107.9
C1' C1 H1B 107.9
O1 C1 H1B 107.9
H1A C1 H1B 107.2
C1 C1' H1'A 109.5
C1 C1' H1'B 109.5
H1'A C1' H1'B 109.5
C1 C1' H1'C 109.5
H1'A C1' H1'C 109.5
H1'B C1' H1'C 109.5
C2 O2 Zr1 176.5(14)
O2 C2 C2' 113.1(19)
O2 C2 H2A 109.0
C2' C2 H2A 109.0
O2 C2 H2B 109.0
C2' C2 H2B 109.0
H2A C2 H2B 107.8
C2 C2' H2'A 109.5
C2 C2' H2'B 109.5
H2'A C2' H2'B 109.5
C2 C2' H2'C 109.5
H2'A C2' H2'C 109.5
H2'B C2' H2'C 109.5
C3 O3 Zr2 161.2(14)
C3' C3 O3 120(2)
C3' C3 H3A 107.2
O3 C3 H3A 107.2
C3' C3 H3B 107.2
O3 C3 H3B 107.2
H3A C3 H3B 106.9
C3 C3' H3'A 109.5
C3 C3' H3'B 109.5
H3'A C3' H3'B 109.5
C3 C3' H3'C 109.5
H3'A C3' H3'C 109.5
H3'B C3' H3'C 109.5
C4 O4 Zr3 168.3(13)
C4' C4 O4 119(2)
C4' C4 H4A 107.6
O4 C4 H4A 107.6
C4' C4 H4B 107.6
O4 C4 H4B 107.6
H4A C4 H4B 107.0
C4 C4' H4'A 109.5
C4 C4' H4'B 109.5
H4'A C4' H4'B 109.5
C4 C4' H4'C 109.5
H4'A C4' H4'C 109.5
H4'B C4' H4'C 109.5
C5 O5 Zr2 176.4(13)
O5 C5 C5' 119(2)
O5 C5 H5A 107.5
C5' C5 H5A 107.5
O5 C5 H5B 107.5
C5' C5 H5B 107.5
H5A C5 H5B 107.0
C5 C5' H5'A 109.5
C5 C5' H5'B 109.5
H5'A C5' H5'B 109.5
C5 C5' H5'C 109.5
H5'A C5' H5'C 109.5
H5'B C5' H5'C 109.5
C6 O6 Zn1 115.6(13)
C6 O6 Zr3 120.1(13)
Zn1 O6 Zr3 124.0(6)
O6 C6 C6' 113.2(19)
O6 C6 H6A 108.9
C6' C6 H6A 108.9
O6 C6 H6B 108.9
C6' C6 H6B 108.9
H6A C6 H6B 107.8
C6 C6' H6'A 109.5
C6 C6' H6'B 109.5
H6'A C6' H6'B 109.5
C6 C6' H6'C 109.5
H6'A C6' H6'C 109.5
H6'B C6' H6'C 109.5
C7 O7 Zr2 118.6(13)
C7 O7 Zr3 125.3(14)
Zr2 O7 Zr3 107.4(5)
C7' C7 O7 112.5(18)
C7' C7 H7A 109.1
O7 C7 H7A 109.1
C7' C7 H7B 109.1
O7 C7 H7B 109.1
H7A C7 H7B 107.8
C7 C7' H7'A 109.5
C7 C7' H7'B 109.5
H7'A C7' H7'B 109.5
C7 C7' H7'C 109.5
H7'A C7' H7'C 109.5
H7'B C7' H7'C 109.5
C8 O8 Zr1 169.8(14)
O8 C8 C8' 116.4(19)
O8 C8 H8A 108.2
C8' C8 H8A 108.2
O8 C8 H8B 108.2
C8' C8 H8B 108.2
H8A C8 H8B 107.4
C8 C8' H8'A 109.5
C8 C8' H8'B 109.5
H8'A C8' H8'B 109.5
C8 C8' H8'C 109.5
H8'A C8' H8'C 109.5
H8'B C8' H8'C 109.5
C9 O9 Zr2 120.1(14)
C9 O9 Zr1 125.0(14)
Zr2 O9 Zr1 105.7(5)
O9 C9 C9' 114.9(19)
O9 C9 H9A 108.5
C9' C9 H9A 108.5
O9 C9 H9B 108.5
C9' C9 H9B 108.5
H9A C9 H9B 107.5
C9 C9' H9'A 109.5
C9 C9' H9'B 109.5
H9'A C9' H9'B 109.5
C9 C9' H9'C 109.5
H9'A C9' H9'C 109.5
H9'B C9' H9'C 109.5
C10 O10 Zn1 110.5(12)
C10 O10 Zr1 121.6(13)
Zn1 O10 Zr1 127.1(6)
C10' C10 O10 114.8(19)
C10' C10 H10A 108.6
O10 C10 H10A 108.6
C10' C10 H10B 108.6
O10 C10 H10B 108.6
H10A C10 H10B 107.6
C10 C10' H10C 109.5
C10 C10' H10D 109.5
H10C C10' H10D 109.5
C10 C10' H10E 109.5
H10C C10' H10E 109.5
H10D C10' H10E 109.5
C11 O11 Zr4 174.6(13)
O11 C11 C11' 119(2)
O11 C11 H11A 107.5
C11' C11 H11A 107.5
O11 C11 H11B 107.5
C11' C11 H11B 107.5
H11A C11 H11B 107.0
C11 C11' H11C 109.5
C11 C11' H11D 109.5
H11C C11' H11D 109.5
C11 C11' H11E 109.5
H11C C11' H11E 109.5
H11D C11' H11E 109.5
C12 O12 Zr4 122.1(13)
C12 O12 Zr1 130.5(14)
Zr4 O12 Zr1 106.4(5)
C12' C12 O12 117.4(19)
C12' C12 H12A 108.0
O12 C12 H12A 108.0
C12' C12 H12B 108.0
O12 C12 H12B 108.0
H12A C12 H12B 107.2
C12 C12' H12C 109.5
C12 C12' H12D 109.5
H12C C12' H12D 109.5
C12 C12' H12E 109.5
H12C C12' H12E 109.5
H12D C12' H12E 109.5
C13 O13 Zr4 124.0(13)
C13 O13 Zr3 124.8(13)
Zr4 O13 Zr3 106.8(5)
C13' C13 O13 114.2(18)
C13' C13 H13A 108.7
O13 C13 H13A 108.7
C13' C13 H13B 108.7
O13 C13 H13B 108.7
H13A C13 H13B 107.6
C13 C13' H13C 109.5
C13 C13' H13D 109.5
H13C C13' H13D 109.5
C13 C13' H13E 109.5
H13C C13' H13E 109.5
H13D C13' H13E 109.5
C14 O14 Zr4 127.1(14)
C14 O14 Zr2 124.2(14)
Zr4 O14 Zr2 108.6(5)
O14 C14 C14' 113.2(18)
O14 C14 H14A 108.9
C14' C14 H14A 108.9
O14 C14 H14B 108.9
C14' C14 H14B 108.9
H14A C14 H14B 107.8
C14 C14' H14C 109.5
C14 C14' H14D 109.5
H14C C14' H14D 109.5
C14 C14' H14E 109.5
H14C C14' H14E 109.5
H14D C14' H14E 109.5
C15 O15 Zn1 111.7(13)
C15 O15 Zr4 130.9(14)
Zn1 O15 Zr4 115.0(5)
C15' C15 O15 115.5(18)
C15' C15 H15A 108.4
O15 C15 H15A 108.4
C15' C15 H15B 108.4
O15 C15 H15B 108.4
H15A C15 H15B 107.5
C15 C15' H15C 109.5
C15 C15' H15D 109.5
H15C C15' H15D 109.5
C15 C15' H15E 109.5
H15C C15' H15E 109.5
H15D C15' H15E 109.5

loop_
_geom_bond_atom_site_label_1
_geom_bond_atom_site_label_2
_geom_bond_distance
Zn1 O10 1.993(13)
Zn1 O6 2.004(12)
Zn1 O15 2.005(13)
Zn1 Cl1 2.221(5)
Zr1 O8 1.947(11)
Zr1 O2 1.952(12)
Zr1 O10 2.080(12)
Zr1 O1' 2.190(10)
Zr1 O9 2.195(12)
Zr1 O12 2.220(12)
Zr1 Zr2 3.455(2)
Zr1 Zr4 3.474(2)
Zr2 O3 1.935(11)
Zr2 O5 1.959(11)
Zr2 O7 2.119(13)
Zr2 O9 2.140(13)
Zr2 O14 2.210(11)
Zr2 O1' 2.289(10)
Zr2 Zr3 3.465(2)
Zr2 Zr4 3.5333(19)
Zr3 O4 1.926(11)
Zr3 O1 1.935(12)
Zr3 O6 2.101(12)
Zr3 O7 2.180(12)
Zr3 O1' 2.227(10)
Zr3 O13 2.234(12)
Zr3 Zr4 3.470(2)
Zr4 O11 1.907(11)
Zr4 O13 2.087(12)
Zr4 O15 2.101(12)
Zr4 O12 2.118(13)
Zr4 O14 2.139(12)
Zr4 O1' 2.229(10)
O1 C1 1.401(18)
C1 C1' 1.38(2)
C1 H1A 0.9900
C1 H1B 0.9900
C1' H1'A 0.9800
C1' H1'B 0.9800
C1' H1'C 0.9800
O2 C2 1.402(17)
C2 C2' 1.42(2)
C2 H2A 0.9900
C2 H2B 0.9900
C2' H2'A 0.9800
C2' H2'B 0.9800
C2' H2'C 0.9800
O3 C3 1.392(18)
C3 C3' 1.37(2)
C3 H3A 0.9900
C3 H3B 0.9900
C3' H3'A 0.9800
C3' H3'B 0.9800
C3' H3'C 0.9800
O4 C4 1.397(18)
C4 C4' 1.38(2)
C4 H4A 0.9900
C4 H4B 0.9900
C4' H4'A 0.9800
C4' H4'B 0.9800
C4' H4'C 0.9800
O5 C5 1.372(18)
C5 C5' 1.38(2)
C5 H5A 0.9900
C5 H5B 0.9900
C5' H5'A 0.9800
C5' H5'B 0.9800
C5' H5'C 0.9800
O6 C6 1.391(18)
C6 C6' 1.43(2)
C6 H6A 0.9900
C6 H6B 0.9900
C6' H6'A 0.9800
C6' H6'B 0.9800
C6' H6'C 0.9800
O7 C7 1.426(18)
C7 C7' 1.41(2)
C7 H7A 0.9900
C7 H7B 0.9900
C7' H7'A 0.9800
C7' H7'B 0.9800
C7' H7'C 0.9800
O8 C8 1.387(18)
C8 C8' 1.41(2)
C8 H8A 0.9900
C8 H8B 0.9900
C8' H8'A 0.9800
C8' H8'B 0.9800
C8' H8'C 0.9800
O9 C9 1.399(18)
C9 C9' 1.41(2)
C9 H9A 0.9900
C9 H9B 0.9900
C9' H9'A 0.9800
C9' H9'B 0.9800
C9' H9'C 0.9800
O10 C10 1.428(17)
C10 C10' 1.41(2)
C10 H10A 0.9900
C10 H10B 0.9900
C10' H10C 0.9800
C10' H10D 0.9800
C10' H10E 0.9800
O11 C11 1.388(18)
C11 C11' 1.39(2)
C11 H11A 0.9900
C11 H11B 0.9900
C11' H11C 0.9800
C11' H11D 0.9800
C11' H11E 0.9800
O12 C12 1.402(17)
C12 C12' 1.39(2)
C12 H12A 0.9900
C12 H12B 0.9900
C12' H12C 0.9800
C12' H12D 0.9800
C12' H12E 0.9800
O13 C13 1.426(17)
C13 C13' 1.40(2)
C13 H13A 0.9900
C13 H13B 0.9900
C13' H13C 0.9800
C13' H13D 0.9800
C13' H13E 0.9800
O14 C14 1.404(18)
C14 C14' 1.42(2)
C14 H14A 0.9900
C14 H14B 0.9900
C14' H14C 0.9800
C14' H14D 0.9800
C14' H14E 0.9800
O15 C15 1.414(17)
C15 C15' 1.41(2)
C15 H15A 0.9900
C15 H15B 0.9900
C15' H15C 0.9800
C15' H15D 0.9800
C15' H15E 0.9800
